data_2222252
loop_
_publ_author_name
'Wu, Tian-Quan'
'Wang, Jian-Hua'
'Shen, Fang'
'Hu, Ai-Xi'

_publ_section_title
;
 8-Chloro-2-methylquinoline
;
_journal_coeditor_code BT2969
_journal_issue 7
_journal_name_full 'Acta Crystallographica Section E'
_journal_page_first o1463
_journal_paper_doi 10.1107/S1600536809020194
_journal_volume 65
_journal_year 2009
_chemical_formula_iupac 'C10 H8 Cl N'
_chemical_formula_moiety 'C10 H8 Cl N'
_chemical_formula_sum 'C10 H8 Cl N'
_chemical_formula_weight 177.62
_chemical_melting_point 333
_chemical_name_systematic
;
8-Chloro-2-methylquinoline
;
_space_group_IT_number 29
_symmetry_cell_setting orthorhombic
_symmetry_space_group_name_Hall 'P 2c -2ac'
_symmetry_space_group_name_H-M 'P c a 21'
_atom_sites_solution_hydrogens geom
_atom_sites_solution_primary direct
_atom_sites_solution_secondary difmap
_audit_creation_method SHELXL-97
_cell_angle_alpha 90.00
_cell_angle_beta 90.00
_cell_angle_gamma 90.00
_cell_formula_units_Z 4
_cell_length_a 12.7961(9)
_cell_length_b 5.0660(4)
_cell_length_c 13.1181(9)
_cell_measurement_reflns_used 2761
_cell_measurement_temperature 173(2)
_cell_measurement_theta_max 27.00
_cell_measurement_theta_min 3.11
_cell_volume 850.38(11)
_computing_cell_refinement 'SAINT-Plus (Bruker, 2003)'
_computing_data_collection 'SMART (Bruker, 2001)'
_computing_data_reduction 'SAINT-Plus (Bruker, 2003)'
_computing_molecular_graphics 'SHELXTL (Sheldrick, 2008)'
_computing_publication_material 'SHELXL97 (Sheldrick, 2008)'
_computing_structure_refinement 'SHELXL97 (Sheldrick, 2008)'
_computing_structure_solution 'SHELXS97 (Sheldrick, 2008)'
_diffrn_ambient_temperature 173(2)
_diffrn_measured_fraction_theta_full 0.990
_diffrn_measured_fraction_theta_max 0.990
_diffrn_measurement_device_type 'Bruker SMART 1000 CCD'
_diffrn_measurement_method \w
_diffrn_radiation_monochromator graphite
_diffrn_radiation_source 'fine-focus sealed tube'
_diffrn_radiation_type MoK\a
_diffrn_radiation_wavelength 0.71073
_diffrn_reflns_av_R_equivalents 0.0163
_diffrn_reflns_av_sigmaI/netI 0.0223
_diffrn_reflns_limit_h_max 16
_diffrn_reflns_limit_h_min -16
_diffrn_reflns_limit_k_max 6
_diffrn_reflns_limit_k_min -2
_diffrn_reflns_limit_l_max 16
_diffrn_reflns_limit_l_min -15
_diffrn_reflns_number 3943
_diffrn_reflns_theta_full 27.05
_diffrn_reflns_theta_max 27.05
_diffrn_reflns_theta_min 3.11
_diffrn_standards_number 0
_exptl_absorpt_coefficient_mu 0.385
_exptl_absorpt_correction_T_max 0.9168
_exptl_absorpt_correction_T_min 0.8399
_exptl_absorpt_correction_type multi-scan
_exptl_absorpt_process_details '(SADABS; Sheldrick, 2004)'
_exptl_crystal_colour colourless
_exptl_crystal_density_diffrn 1.387
_exptl_crystal_density_method 'not measured'
_exptl_crystal_description block
_exptl_crystal_F_000 368
_exptl_crystal_size_max 0.47
_exptl_crystal_size_mid 0.46
_exptl_crystal_size_min 0.23
_refine_diff_density_max 0.202
_refine_diff_density_min -0.156
_refine_ls_extinction_method none
_refine_ls_goodness_of_fit_ref 1.091
_refine_ls_hydrogen_treatment constr
_refine_ls_matrix_type full
_refine_ls_number_parameters 111
_refine_ls_number_reflns 1821
_refine_ls_number_restraints 1
_refine_ls_restrained_S_all 1.091
_refine_ls_R_factor_all 0.0322
_refine_ls_R_factor_gt 0.0288
_refine_ls_shift/su_max 0.004
_refine_ls_shift/su_mean 0.000
_refine_ls_structure_factor_coef Fsqd
_refine_ls_weighting_details 'calc w=1/[\s^2^(Fo^2^)+(0.0403P)^2^+0.17P] where P=(Fo^2^+2Fc^2^)/3'
_refine_ls_weighting_scheme calc
_refine_ls_wR_factor_gt 0.0731
_refine_ls_wR_factor_ref 0.0754
_reflns_number_gt 1703
_reflns_number_total 1821
_reflns_threshold_expression I>2\s(I)
_cod_data_source_file bt2969.cif
_cod_data_source_block I
_cod_database_code 2222252
_cod_database_fobs_code 2222252

loop_
_symmetry_equiv_pos_as_xyz
'x, y, z'
'-x, -y, z+1/2'
'x+1/2, -y, z'
'-x+1/2, y, z+1/2'

loop_
_atom_site_type_symbol
_atom_site_label
_atom_site_fract_x
_atom_site_fract_y
_atom_site_fract_z
_atom_site_U_iso_or_equiv
_atom_site_adp_type
_atom_site_calc_flag
_atom_site_refinement_flags
_atom_site_occupancy
_atom_site_disorder_assembly
_atom_site_disorder_group
Cl Cl1 0.13075(3) -0.06692(9) -0.13065(4) 0.03616(14) Uani d . 1 . .
C C1 0.33097(14) 0.5106(4) 0.00528(15) 0.0286(4) Uani d . 1 . .
C C2 0.33961(16) 0.5667(4) 0.11114(16) 0.0336(4) Uani d . 1 . .
H H2 0.3873 0.6971 0.1345 0.040 Uiso calc R 1 . .
C C3 0.27923(15) 0.4323(3) 0.17875(15) 0.0323(4) Uani d . 1 . .
H H3 0.2846 0.4675 0.2497 0.039 Uiso calc R 1 . .
C C4 0.20807(14) 0.2386(3) 0.14243(14) 0.0277(4) Uani d . 1 . .
C C5 0.14115(15) 0.0969(4) 0.20801(15) 0.0327(4) Uani d . 1 . .
H H5 0.1427 0.1293 0.2793 0.039 Uiso calc R 1 . .
C C6 0.07432(15) -0.0864(4) 0.16908(16) 0.0349(4) Uani d . 1 . .
H H6 0.0285 -0.1792 0.2134 0.042 Uiso calc R 1 . .
C C7 0.07260(15) -0.1394(4) 0.06385(16) 0.0330(4) Uani d . 1 . .
H H7 0.0266 -0.2701 0.0377 0.040 Uiso calc R 1 . .
C C8 0.13698(14) -0.0033(4) -0.00123(15) 0.0271(4) Uani d . 1 . .
C C9 0.20665(13) 0.1930(3) 0.03548(13) 0.0248(3) Uani d . 1 . .
C C10 0.39634(17) 0.6615(5) -0.06992(17) 0.0393(5) Uani d . 1 . .
H H10A 0.4700 0.6137 -0.0613 0.059 Uiso calc R 1 . .
H H10B 0.3877 0.8513 -0.0582 0.059 Uiso calc R 1 . .
H H10C 0.3740 0.6181 -0.1394 0.059 Uiso calc R 1 . .
N N1 0.26803(12) 0.3289(3) -0.03180(11) 0.0268(3) Uani d . 1 . .

loop_
_atom_site_aniso_label
_atom_site_aniso_U_11
_atom_site_aniso_U_22
_atom_site_aniso_U_33
_atom_site_aniso_U_12
_atom_site_aniso_U_13
_atom_site_aniso_U_23
Cl1 0.0393(2) 0.0441(3) 0.0251(2) -0.00280(19) -0.0036(2) -0.0074(2)
C1 0.0279(9) 0.0261(8) 0.0319(10) 0.0032(7) -0.0008(8) 0.0037(7)
C2 0.0343(10) 0.0291(10) 0.0374(11) -0.0015(8) -0.0081(8) -0.0030(8)
C3 0.0397(10) 0.0305(9) 0.0266(9) 0.0039(8) -0.0052(8) -0.0054(7)
C4 0.0320(9) 0.0253(9) 0.0259(9) 0.0060(7) -0.0009(7) -0.0001(7)
C5 0.0412(10) 0.0344(10) 0.0223(9) 0.0063(8) 0.0002(8) 0.0031(7)
C6 0.0339(10) 0.0382(11) 0.0325(10) -0.0010(8) 0.0045(8) 0.0086(8)
C7 0.0297(9) 0.0334(10) 0.0360(10) -0.0033(8) -0.0023(8) 0.0029(8)
C8 0.0294(9) 0.0310(8) 0.0209(9) 0.0033(7) -0.0029(7) -0.0013(7)
C9 0.0253(8) 0.0245(8) 0.0247(9) 0.0056(7) -0.0025(7) 0.0005(6)
C10 0.0408(10) 0.0375(10) 0.0396(12) -0.0067(10) 0.0004(9) 0.0082(9)
N1 0.0265(7) 0.0274(7) 0.0264(8) 0.0039(6) 0.0013(6) 0.0030(6)

loop_
_atom_type_symbol
_atom_type_description
_atom_type_scat_dispersion_real
_atom_type_scat_dispersion_imag
_atom_type_scat_source
C C 0.0033 0.0016 'International Tables Vol C Tables 4.2.6.8 and 6.1.1.4'
H H 0.0000 0.0000 'International Tables Vol C Tables 4.2.6.8 and 6.1.1.4'
N N 0.0061 0.0033 'International Tables Vol C Tables 4.2.6.8 and 6.1.1.4'
Cl Cl 0.1484 0.1585 'International Tables Vol C Tables 4.2.6.8 and 6.1.1.4'

loop_
_geom_angle_atom_site_label_1
_geom_angle_atom_site_label_2
_geom_angle_atom_site_label_3
_geom_angle_site_symmetry_1
_geom_angle_site_symmetry_3
_geom_angle
_geom_angle_publ_flag
N1 C1 C2 . . 123.25(18) ?
N1 C1 C10 . . 116.99(18) ?
C2 C1 C10 . . 119.76(18) ?
C3 C2 C1 . . 119.55(18) ?
C3 C2 H2 . . 120.2 ?
C1 C2 H2 . . 120.2 ?
C2 C3 C4 . . 119.44(18) ?
C2 C3 H3 . . 120.3 ?
C4 C3 H3 . . 120.3 ?
C5 C4 C3 . . 122.42(17) ?
C5 C4 C9 . . 120.76(17) ?
C3 C4 C9 . . 116.82(16) ?
C6 C5 C4 . . 119.98(18) ?
C6 C5 H5 . . 120.0 ?
C4 C5 H5 . . 120.0 ?
C5 C6 C7 . . 120.54(18) ?
C5 C6 H6 . . 119.7 ?
C7 C6 H6 . . 119.7 ?
C8 C7 C6 . . 120.36(18) ?
C8 C7 H7 . . 119.8 ?
C6 C7 H7 . . 119.8 ?
C7 C8 C9 . . 121.19(18) ?
C7 C8 Cl1 . . 119.30(15) ?
C9 C8 Cl1 . . 119.49(15) ?
N1 C9 C8 . . 119.62(16) ?
N1 C9 C4 . . 123.21(16) ?
C8 C9 C4 . . 117.16(16) ?
C1 C10 H10A . . 109.5 ?
C1 C10 H10B . . 109.5 ?
H10A C10 H10B . . 109.5 ?
C1 C10 H10C . . 109.5 ?
H10A C10 H10C . . 109.5 ?
H10B C10 H10C . . 109.5 ?
C1 N1 C9 . . 117.70(16) ?

loop_
_geom_bond_atom_site_label_1
_geom_bond_atom_site_label_2
_geom_bond_site_symmetry_2
_geom_bond_distance
_geom_bond_publ_flag
Cl1 C8 . 1.730(2) ?
C1 N1 . 1.316(3) ?
C1 C2 . 1.422(3) ?
C1 C10 . 1.503(3) ?
C2 C3 . 1.359(3) ?
C2 H2 . 0.9500 ?
C3 C4 . 1.421(2) ?
C3 H3 . 0.9500 ?
C4 C5 . 1.410(3) ?
C4 C9 . 1.422(2) ?
C5 C6 . 1.362(3) ?
C5 H5 . 0.9500 ?
C6 C7 . 1.407(3) ?
C6 H6 . 0.9500 ?
C7 C8 . 1.372(3) ?
C7 H7 . 0.9500 ?
C8 C9 . 1.420(3) ?
C9 N1 . 1.367(2) ?
C10 H10A . 0.9800 ?
C10 H10B . 0.9800 ?
C10 H10C . 0.9800 ?

loop_
_geom_torsion_atom_site_label_1
_geom_torsion_atom_site_label_2
_geom_torsion_atom_site_label_3
_geom_torsion_atom_site_label_4
_geom_torsion_site_symmetry_1
_geom_torsion_site_symmetry_2
_geom_torsion_site_symmetry_3
_geom_torsion_site_symmetry_4
_geom_torsion
_geom_torsion_publ_flag
N1 C1 C2 C3 . . . . -1.4(3) ?
C10 C1 C2 C3 . . . . 179.05(18) ?
C1 C2 C3 C4 . . . . -0.3(3) ?
C2 C3 C4 C5 . . . . -178.29(18) ?
C2 C3 C4 C9 . . . . 1.5(2) ?
C3 C4 C5 C6 . . . . 179.90(17) ?
C9 C4 C5 C6 . . . . 0.1(3) ?
C4 C5 C6 C7 . . . . 1.1(3) ?
C5 C6 C7 C8 . . . . -1.2(3) ?
C6 C7 C8 C9 . . . . 0.1(3) ?
C6 C7 C8 Cl1 . . . . -178.36(15) ?
C7 C8 C9 N1 . . . . -178.55(17) ?
Cl1 C8 C9 N1 . . . . -0.1(2) ?
C7 C8 C9 C4 . . . . 1.1(2) ?
Cl1 C8 C9 C4 . . . . 179.55(13) ?
C5 C4 C9 N1 . . . . 178.44(15) ?
C3 C4 C9 N1 . . . . -1.4(2) ?
C5 C4 C9 C8 . . . . -1.2(2) ?
C3 C4 C9 C8 . . . . 178.99(15) ?
C2 C1 N1 C9 . . . . 1.5(3) ?
C10 C1 N1 C9 . . . . -178.87(16) ?
C8 C9 N1 C1 . . . . 179.50(16) ?
C4 C9 N1 C1 . . . . -0.1(2) ?

loop_
_cod_related_entry_id
_cod_related_entry_database
_cod_related_entry_code
1 ChemSpider 191819
